data_7125502
loop_
_publ_author_name
'Kilian, P.'
'Slawin, A. M.'
'Woollins, J. D.'

_publ_section_title
;
 Novel small organo-P-S/Se heterocycles.
;
_journal_issue 21
_journal_name_full 'Chemical communications (Cambridge, England)'
_journal_page_first 2288
_journal_page_last 2289
_journal_paper_doi 10.1039/b107214e
_journal_year 2001
_chemical_formula_moiety 'C13 H12 P2 Se4'
_chemical_formula_sum 'C13 H12 P2 Se4'
_chemical_formula_weight 546.01
_space_group_IT_number 14
_space_group_name_Hall '-P 2ybc'
_space_group_name_H-M_alt 'P 1 21/c 1'
_symmetry_cell_setting monoclinic
_symmetry_space_group_name_H-M 'P 1 21/c 1'
_atom_sites_solution_hydrogens geom
_atom_sites_solution_primary direct
_atom_sites_solution_secondary difmap
_audit_creation_method SHELXL-97
_cell_angle_alpha 90.00
_cell_angle_beta 93.6870(10)
_cell_angle_gamma 90.00
_cell_formula_units_Z 4
_cell_length_a 10.0165(14)
_cell_length_b 8.9836(5)
_cell_length_c 18.677(5)
_cell_measurement_reflns_used 57
_cell_measurement_temperature 293(2)
_cell_measurement_theta_max 168
_cell_measurement_theta_min 12
_cell_volume 1677.2(5)
_computing_cell_refinement 'Bruker SMART'
_computing_data_collection 'Bruker SMART'
_computing_data_reduction 'Bruker SHELXTL'
_computing_molecular_graphics 'Bruker SHELXTL'
_computing_publication_material 'Bruker SHELXTL'
_computing_structure_refinement 'SHELXL-97 (Sheldrick, 1997)'
_computing_structure_solution 'SHELXS-97 (Sheldrick, 1990)'
_diffrn_ambient_temperature 293(2)
_diffrn_detector_area_resol_mean 0.9
_diffrn_measured_fraction_theta_full 0.810
_diffrn_measured_fraction_theta_max 0.810
_diffrn_measurement_device_type 'CCD area detector'
_diffrn_measurement_method 'phi and omega scans'
_diffrn_radiation_monochromator graphite
_diffrn_radiation_source 'fine-focus sealed tube'
_diffrn_radiation_type MoK\a
_diffrn_radiation_wavelength 0.71073
_diffrn_reflns_av_R_equivalents 0.1387
_diffrn_reflns_av_sigmaI/netI 0.1053
_diffrn_reflns_limit_h_max 13
_diffrn_reflns_limit_h_min -9
_diffrn_reflns_limit_k_max 11
_diffrn_reflns_limit_k_min -11
_diffrn_reflns_limit_l_max 22
_diffrn_reflns_limit_l_min -24
_diffrn_reflns_number 8916
_diffrn_reflns_theta_full 28.49
_diffrn_reflns_theta_max 28.49
_diffrn_reflns_theta_min 2.04
_exptl_absorpt_coefficient_mu 8.924
_exptl_absorpt_correction_T_max 1.00000
_exptl_absorpt_correction_T_min 0.32768
_exptl_absorpt_correction_type sadabs
_exptl_crystal_colour yellow
_exptl_crystal_density_diffrn 2.162
_exptl_crystal_density_method 'not measured'
_exptl_crystal_description prism
_exptl_crystal_F_000 1024
_exptl_crystal_size_max .21
_exptl_crystal_size_mid .15
_exptl_crystal_size_min .1
_refine_diff_density_max 0.636
_refine_diff_density_min -0.819
_refine_diff_density_rms 0.148
_refine_ls_extinction_coef 0.0022(5)
_refine_ls_extinction_expression Fc^*^=kFc[1+0.001xFc^2^\l^3^/sin(2\q)]^-1/4^
_refine_ls_extinction_method SHELXL
_refine_ls_goodness_of_fit_ref 1.160
_refine_ls_hydrogen_treatment mixed
_refine_ls_matrix_type full
_refine_ls_number_parameters 173
_refine_ls_number_reflns 3431
_refine_ls_number_restraints 0
_refine_ls_restrained_S_all 1.160
_refine_ls_R_factor_all 0.1059
_refine_ls_R_factor_gt 0.0632
_refine_ls_shift/su_max 0.001
_refine_ls_shift/su_mean 0.000
_refine_ls_structure_factor_coef Fsqd
_refine_ls_weighting_details 'calc w=1/[\s^2^(Fo^2^)+(0.0487P)^2^+0.0000P] where P=(Fo^2^+2Fc^2^)/3'
_refine_ls_weighting_scheme calc
_refine_ls_wR_factor_gt 0.1347
_refine_ls_wR_factor_ref 0.1516
_reflns_number_gt 2598
_reflns_number_total 3431
_reflns_threshold_expression >2sigma(I)
_cod_data_source_file b107214e.txt
_cod_data_source_block 2
_cod_depositor_comments
;
The following automatic conversions were performed:

data item '_symmetry_cell_setting' value 'Monoclinic' was changed to
'monoclinic' in accordance with the
/home/saulius/struct/COD-crude-data/automatic-downloads/DataCite-retrospective/RSC/depositions/lib/dictionaries/cif_core.dic
dictionary named 'cif_core.dic' version 2.4.2 last updated on
2011-04-26.

Automatic conversion script
Id: cif_fix_values 6909 2019-04-08 15:41:33Z antanas 
;
_cod_original_sg_symbol_H-M P2(1)/c
_cod_database_code 7125502

loop_
_symmetry_equiv_pos_as_xyz
'x, y, z'
'-x, y+1/2, -z+1/2'
'-x, -y, -z'
'x, -y-1/2, z-1/2'

loop_
_atom_site_label
_atom_site_type_symbol
_atom_site_fract_x
_atom_site_fract_y
_atom_site_fract_z
_atom_site_U_iso_or_equiv
_atom_site_adp_type
_atom_site_occupancy
_atom_site_symmetry_multiplicity
_atom_site_calc_flag
_atom_site_refinement_flags
Se3 Se 0.17744(8) 0.19971(9) 0.38466(4) 0.0488(3) Uani 1 1 d .
P1 P 0.19215(18) 0.3925(2) 0.32212(9) 0.0364(4) Uani 1 1 d .
Se1 Se 0.03068(7) 0.37750(10) 0.23300(4) 0.0463(3) Uani 1 1 d .
Se2 Se 0.13615(8) 0.54749(9) 0.16048(4) 0.0453(3) Uani 1 1 d .
P2 P 0.33414(18) 0.4316(2) 0.17920(9) 0.0371(4) Uani 1 1 d .
Se4 Se 0.48142(10) 0.56727(11) 0.13771(5) 0.0597(3) Uani 1 1 d .
C1 C 0.3486(7) 0.4087(8) 0.2772(3) 0.0371(16) Uani 1 1 d .
H1A H 0.4017 0.3204 0.2883 0.045 Uiso 1 1 calc R
H1B H 0.3979 0.4931 0.2977 0.045 Uiso 1 1 calc R
C2 C 0.1710(7) 0.5640(8) 0.3710(3) 0.0339(15) Uani 1 1 d .
C3 C 0.2617(9) 0.6792(9) 0.3757(5) 0.054(2) Uani 1 1 d .
H3A H 0.3387 0.6749 0.3505 0.064 Uiso 1 1 calc R
C4 C 0.2379(11) 0.8008(11) 0.4178(5) 0.070(3) Uani 1 1 d .
H4A H 0.3002 0.8777 0.4209 0.084 Uiso 1 1 calc R
C5 C 0.1262(10) 0.8119(10) 0.4549(4) 0.059(2) Uani 1 1 d .
H5A H 0.1118 0.8949 0.4831 0.071 Uiso 1 1 calc R
C6 C 0.0347(10) 0.6972(11) 0.4497(4) 0.064(2) Uani 1 1 d .
H6A H -0.0425 0.7031 0.4747 0.076 Uiso 1 1 calc R
C7 C 0.0556(8) 0.5751(9) 0.4085(4) 0.0488(19) Uani 1 1 d .
H7A H -0.0074 0.4990 0.4055 0.059 Uiso 1 1 calc R
C8 C 0.3264(7) 0.2438(9) 0.1414(4) 0.0407(16) Uani 1 1 d .
C9 C 0.3001(9) 0.1218(10) 0.1824(5) 0.057(2) Uani 1 1 d .
H9A H 0.2818 0.1341 0.2303 0.068 Uiso 1 1 calc R
C10 C 0.3006(8) -0.0200(11) 0.1528(5) 0.060(2) Uani 1 1 d .
H10A H 0.2819 -0.1026 0.1804 0.072 Uiso 1 1 calc R
C11 C 0.3283(11) -0.0368(12) 0.0838(7) 0.080(3) Uani 1 1 d .
H11A H 0.3292 -0.1315 0.0638 0.096 Uiso 1 1 calc R
C12 C 0.3558(11) 0.0865(12) 0.0419(5) 0.069(3) Uani 1 1 d .
H12A H 0.3747 0.0731 -0.0057 0.083 Uiso 1 1 calc R
C13 C 0.3553(9) 0.2282(11) 0.0704(4) 0.059(2) Uani 1 1 d .
H13B H 0.3738 0.3108 0.0426 0.071 Uiso 1 1 calc R

loop_
_atom_site_aniso_label
_atom_site_aniso_U_11
_atom_site_aniso_U_22
_atom_site_aniso_U_33
_atom_site_aniso_U_23
_atom_site_aniso_U_13
_atom_site_aniso_U_12
Se3 0.0558(5) 0.0386(5) 0.0522(5) 0.0027(4) 0.0055(4) -0.0010(4)
P1 0.0337(9) 0.0384(11) 0.0371(9) -0.0026(8) 0.0016(7) 0.0011(8)
Se1 0.0359(4) 0.0559(6) 0.0466(4) -0.0041(4) -0.0020(3) -0.0041(4)
Se2 0.0457(4) 0.0422(5) 0.0477(4) 0.0009(3) 0.0008(3) 0.0073(4)
P2 0.0371(9) 0.0344(10) 0.0400(9) -0.0042(8) 0.0043(7) 0.0016(8)
Se4 0.0604(5) 0.0529(6) 0.0681(6) -0.0035(4) 0.0213(4) -0.0140(4)
C1 0.041(4) 0.034(4) 0.036(3) -0.008(3) -0.002(3) 0.002(3)
C2 0.035(3) 0.032(4) 0.035(3) 0.005(3) 0.001(3) 0.003(3)
C3 0.051(5) 0.038(4) 0.073(5) -0.012(4) 0.024(4) -0.007(4)
C4 0.076(6) 0.038(5) 0.098(7) -0.012(5) 0.026(6) -0.010(5)
C5 0.082(6) 0.038(5) 0.057(5) -0.010(4) -0.001(5) 0.011(5)
C6 0.072(6) 0.069(6) 0.051(4) -0.006(5) 0.016(4) 0.023(6)
C7 0.049(4) 0.043(5) 0.054(4) -0.004(4) 0.004(4) -0.002(4)
C8 0.036(4) 0.032(4) 0.054(4) -0.005(4) 0.002(3) 0.002(3)
C9 0.057(5) 0.040(5) 0.073(5) -0.005(4) 0.001(4) 0.002(4)
C10 0.057(5) 0.038(5) 0.083(6) -0.013(5) 0.003(5) 0.004(4)
C11 0.077(7) 0.043(6) 0.116(9) -0.029(6) -0.023(7) 0.015(5)
C12 0.082(7) 0.068(7) 0.055(5) -0.028(5) -0.016(5) 0.020(6)
C13 0.061(5) 0.065(6) 0.049(4) -0.006(4) -0.007(4) 0.016(5)

loop_
_atom_type_symbol
_atom_type_description
_atom_type_scat_dispersion_real
_atom_type_scat_dispersion_imag
_atom_type_scat_source
C C 0.0033 0.0016 'International Tables Vol C Tables 4.2.6.8 and 6.1.1.4'
H H 0.0000 0.0000 'International Tables Vol C Tables 4.2.6.8 and 6.1.1.4'
P P 0.1023 0.0942 'International Tables Vol C Tables 4.2.6.8 and 6.1.1.4'
Se Se -0.0929 2.2259 'International Tables Vol C Tables 4.2.6.8 and 6.1.1.4'

loop_
_geom_angle_atom_site_label_1
_geom_angle_atom_site_label_2
_geom_angle_atom_site_label_3
_geom_angle
C2 P1 C1 107.2(3)
C2 P1 Se3 114.0(2)
C1 P1 Se3 114.4(2)
C2 P1 Se1 108.8(2)
C1 P1 Se1 105.2(2)
Se3 P1 Se1 106.82(9)
P1 Se1 Se2 93.40(6)
P2 Se2 Se1 91.97(6)
C8 P2 C1 106.3(3)
C8 P2 Se4 114.0(2)
C1 P2 Se4 114.8(2)
C8 P2 Se2 110.6(2)
C1 P2 Se2 102.7(2)
Se4 P2 Se2 107.91(9)
P1 C1 P2 116.7(4)
C3 C2 C7 118.6(7)
C3 C2 P1 125.0(6)
C7 C2 P1 116.3(6)
C4 C3 C2 119.7(8)
C5 C4 C3 121.9(9)
C4 C5 C6 118.4(8)
C7 C6 C5 121.0(9)
C6 C7 C2 120.3(8)
C9 C8 C13 121.0(8)
C9 C8 P2 121.7(6)
C13 C8 P2 117.3(6)
C8 C9 C10 120.2(8)
C11 C10 C9 119.5(9)
C10 C11 C12 120.6(9)
C13 C12 C11 120.8(9)
C12 C13 C8 118.0(9)

loop_
_geom_bond_atom_site_label_1
_geom_bond_atom_site_label_2
_geom_bond_distance
Se3 P1 2.100(2)
P1 C2 1.809(7)
P1 C1 1.830(7)
P1 Se1 2.2491(19)
Se1 Se2 2.3381(11)
Se2 P2 2.247(2)
P2 C8 1.828(8)
P2 C1 1.839(6)
P2 Se4 2.100(2)
C2 C3 1.377(11)
C2 C7 1.394(11)
C3 C4 1.376(12)
C4 C5 1.356(14)
C5 C6 1.379(13)
C6 C7 1.363(12)
C8 C9 1.373(12)
C8 C13 1.382(11)
C9 C10 1.389(12)
C10 C11 1.344(14)
C11 C12 1.393(15)
C12 C13 1.380(12)

loop_
_geom_torsion_atom_site_label_1
_geom_torsion_atom_site_label_2
_geom_torsion_atom_site_label_3
_geom_torsion_atom_site_label_4
_geom_torsion
C2 P1 Se1 Se2 77.1(2)
C1 P1 Se1 Se2 -37.4(3)
Se3 P1 Se1 Se2 -159.39(7)
P1 Se1 Se2 P2 47.44(7)
Se1 Se2 P2 C8 64.7(3)
Se1 Se2 P2 C1 -48.4(2)
Se1 Se2 P2 Se4 -170.05(7)
C2 P1 C1 P2 -108.5(4)
Se3 P1 C1 P2 124.1(3)
Se1 P1 C1 P2 7.2(5)
C8 P2 C1 P1 -87.4(5)
Se4 P2 C1 P1 145.6(3)
Se2 P2 C1 P1 28.8(4)
C1 P1 C2 C3 -3.4(7)
Se3 P1 C2 C3 124.3(6)
Se1 P1 C2 C3 -116.6(6)
C1 P1 C2 C7 179.2(5)
Se3 P1 C2 C7 -53.2(6)
Se1 P1 C2 C7 65.9(6)
C7 C2 C3 C4 1.0(12)
P1 C2 C3 C4 -176.4(7)
C2 C3 C4 C5 -0.6(14)
C3 C4 C5 C6 0.0(15)
C4 C5 C6 C7 0.2(13)
C5 C6 C7 C2 0.3(12)
C3 C2 C7 C6 -0.9(11)
P1 C2 C7 C6 176.7(6)
C1 P2 C8 C9 15.5(7)
Se4 P2 C8 C9 143.0(6)
Se2 P2 C8 C9 -95.2(6)
C1 P2 C8 C13 -161.1(6)
Se4 P2 C8 C13 -33.6(6)
Se2 P2 C8 C13 88.2(6)
C13 C8 C9 C10 -0.7(12)
P2 C8 C9 C10 -177.2(6)
C8 C9 C10 C11 0.6(13)
C9 C10 C11 C12 -0.3(14)
C10 C11 C12 C13 0.1(16)
C11 C12 C13 C8 -0.2(14)
C9 C8 C13 C12 0.5(12)
P2 C8 C13 C12 177.2(6)
